data_7131903
loop_
_publ_author_name
'Li, Yan'
'Wang, Chenfeng'
'Su, Ming-Der'
'Fang, Zijie'
'Zhou, Jiahao'
'Zhang, Haoqi'
'Li, Xiaodi'
'Zuo, Darui'
'Zhang, Zheng-Feng'

_publ_section_title
;
 SiP-heterocycles derived from a bulky phosphanylsilylene
;
_journal_name_full 'Chemical Communications'
_journal_paper_doi 10.1039/D3CC02512H
_journal_year 2023
_chemical_formula_moiety 'C46 H65 N2 P Si'
_chemical_formula_sum 'C46 H65 N2 P Si'
_chemical_formula_weight 705.06
_space_group_crystal_system triclinic
_space_group_IT_number 2
_space_group_name_Hall '-P 1'
_space_group_name_H-M_alt 'P -1'
_atom_sites_solution_hydrogens geom
_atom_sites_solution_primary iterative
_audit_creation_date 2022-10-26
_audit_creation_method
;
Olex2 1.5
(compiled 2021.12.09 svn.r5202d8cf for OlexSys, GUI svn.r6439)
;
_audit_update_record
;
2022-11-30 deposited with the CCDC.	2023-07-20 downloaded from the CCDC.
;
_cell_angle_alpha 87.154(3)
_cell_angle_beta 73.572(2)
_cell_angle_gamma 67.701(3)
_cell_formula_units_Z 2
_cell_length_a 11.1312(7)
_cell_length_b 11.1624(7)
_cell_length_c 18.2271(11)
_cell_measurement_reflns_used 9907
_cell_measurement_temperature 170.00
_cell_measurement_theta_max 71.699
_cell_measurement_theta_min 3.732
_cell_volume 2005.6(2)
_computing_cell_refinement 'SAINT V8.40B (?, 2016)'
_computing_data_reduction 'SAINT V8.40B (?, 2016)'
_computing_molecular_graphics 'Olex2 1.5 (Dolomanov et al., 2009)'
_computing_publication_material 'Olex2 1.5 (Dolomanov et al., 2009)'
_computing_structure_refinement 'SHELXL 2018/3 (Sheldrick, 2015)'
_computing_structure_solution 'olex2.solve 1.5 (Bourhis et al., 2015)'
_diffrn_ambient_temperature 170.00
_diffrn_measured_fraction_theta_full 0.983
_diffrn_measured_fraction_theta_max 0.982
_diffrn_measurement_device_type 'Bruker APEX-II CCD'
_diffrn_radiation_type GaK\a
_diffrn_radiation_wavelength 1.34139
_diffrn_reflns_av_R_equivalents 0.0535
_diffrn_reflns_av_unetI/netI 0.0619
_diffrn_reflns_Laue_measured_fraction_full 0.983
_diffrn_reflns_Laue_measured_fraction_max 0.982
_diffrn_reflns_limit_h_max 13
_diffrn_reflns_limit_h_min -13
_diffrn_reflns_limit_k_max 13
_diffrn_reflns_limit_k_min -13
_diffrn_reflns_limit_l_max 21
_diffrn_reflns_limit_l_min -21
_diffrn_reflns_number 21618
_diffrn_reflns_point_group_measured_fraction_full 0.983
_diffrn_reflns_point_group_measured_fraction_max 0.982
_diffrn_reflns_theta_full 53.594
_diffrn_reflns_theta_max 53.900
_diffrn_reflns_theta_min 2.203
_diffrn_source_current 2.86
_diffrn_source_power 0.19994259999999997
_diffrn_source_voltage 69.91
_exptl_absorpt_coefficient_mu 0.737
_exptl_absorpt_correction_T_max 0.7536
_exptl_absorpt_correction_T_min 0.5850
_exptl_absorpt_correction_type multi-scan
_exptl_absorpt_process_details
;
SADABS-2016/2 (Bruker,2016/2) was used for absorption correction.
wR2(int) was 0.1219 before and 0.0621 after correction.
The Ratio of minimum to maximum transmission is 0.7763.
The \l/2 correction factor is Not present.
;
_exptl_crystal_colour orange
_exptl_crystal_colour_primary orange
_exptl_crystal_density_diffrn 1.168
_exptl_crystal_description block
_exptl_crystal_F_000 768
_exptl_crystal_size_max 0.2
_exptl_crystal_size_mid 0.15
_exptl_crystal_size_min 0.1
_refine_diff_density_max 0.683
_refine_diff_density_min -0.410
_refine_diff_density_rms 0.084
_refine_ls_extinction_method none
_refine_ls_goodness_of_fit_ref 1.137
_refine_ls_hydrogen_treatment constr
_refine_ls_matrix_type full
_refine_ls_number_parameters 459
_refine_ls_number_reflns 7208
_refine_ls_number_restraints 0
_refine_ls_restrained_S_all 1.137
_refine_ls_R_factor_all 0.0822
_refine_ls_R_factor_gt 0.0709
_refine_ls_shift/su_max 0.000
_refine_ls_shift/su_mean 0.000
_refine_ls_structure_factor_coef Fsqd
_refine_ls_weighting_details 'w=1/[\s^2^(Fo^2^)+(0.0891P)^2^+2.8440P] where P=(Fo^2^+2Fc^2^)/3'
_refine_ls_weighting_scheme calc
_refine_ls_wR_factor_gt 0.1840
_refine_ls_wR_factor_ref 0.1899
_reflns_Friedel_coverage 0.000
_reflns_number_gt 5857
_reflns_number_total 7208
_reflns_threshold_expression 'I > 2\s(I)'
_cod_data_source_file d3cc02512h2.cif
_cod_data_source_block 221025_ly_wcf1024_1_2nd_0m
_cod_database_code 7131903
_shelx_shelxl_version_number 2018/3
_shelx_space_group_comment
;
The symmetry employed for this shelxl refinement is uniquely defined
by the following loop, which should always be used as a source of
symmetry information in preference to the above space-group names.
They are only intended as comments.
;
_shelx_estimated_absorpt_t_max 0.930
_shelx_estimated_absorpt_t_min 0.867
_olex2_refinement_description
;
1.a Ternary CH refined with riding coordinates:
 C20(H20), C19(H19), C18(H18), C16(H16), C2(H2), C12(H12), C32(H32), C7(H7),
 C6(H6)
1.b Secondary CH2 refined with riding coordinates:
 C15(H15A,H15B), C10(H10A,H10B), C4(H4A,H4B), C9(H9A,H9B), C14(H14A,H14B),
 C17(H17A,H17B), C11(H11A,H11B), C3(H3A,H3B), C1(H1A,H1B), C13(H13A,H13B),
 C8(H8A,H8B)
1.c Aromatic/amide H refined with riding coordinates:
 N1(H1), C41(H41), C38(H38), C37(H37), C42(H42), C21(H21), C36(H36), C43(H43),
 C23(H23), C35(H35)
1.d Idealised Me refined as rotating group:
 C29(H29A,H29B,H29C), C25(H25A,H25B,H25C), C27(H27A,H27B,H27C), C22(H22A,H22B,
 H22C), C24(H24A,H24B,H24C), C30(H30A,H30B,H30C), C33(H33A,H33B,H33C), C31(H31A,
 H31B,H31C)
;
_olex2_submission_special_instructions 'No special instructions were received'

loop_
_space_group_symop_operation_xyz
'x, y, z'
'-x, -y, -z'

loop_
_atom_site_label
_atom_site_type_symbol
_atom_site_fract_x
_atom_site_fract_y
_atom_site_fract_z
_atom_site_U_iso_or_equiv
_atom_site_adp_type
_atom_site_occupancy
_atom_site_site_symmetry_order
_atom_site_calc_flag
_atom_site_refinement_flags_posn
_atom_site_refinement_flags_adp
_atom_site_refinement_flags_occupancy
_atom_site_disorder_assembly
_atom_site_disorder_group
P1 P 0.47823(7) 0.44989(7) 0.69949(4) 0.0107(2) Uani 1 1 d . . . . .
Si1 Si 0.55860(8) 0.61139(7) 0.67214(4) 0.0098(2) Uani 1 1 d . . . . .
N2 N 0.4461(2) 0.7719(2) 0.70960(14) 0.0130(5) Uani 1 1 d . . . . .
N1 N 0.6181(3) 0.5937(2) 0.57434(14) 0.0141(5) Uani 1 1 d . . . . .
H1 H 0.581435 0.552279 0.553419 0.017 Uiso 1 1 calc R U . . .
C40 C 0.6123(3) 0.7332(3) 0.77627(17) 0.0140(6) Uani 1 1 d . . . . .
C46 C 0.7641(3) 0.4926(3) 0.74714(16) 0.0114(6) Uani 1 1 d . . . . .
C41 C 0.4980(3) 0.8154(3) 0.75843(17) 0.0131(6) Uani 1 1 d . . . . .
H41 H 0.454513 0.902344 0.779744 0.016 Uiso 1 1 calc R U . . .
C44 C 0.6695(3) 0.6054(3) 0.73420(16) 0.0113(6) Uani 1 1 d . . . . .
C20 C 0.8288(3) 0.3753(3) 0.68861(17) 0.0128(6) Uani 1 1 d . . . . .
H20 H 0.821390 0.408705 0.637490 0.015 Uiso 1 1 calc R U . . .
C39 C 0.6779(3) 0.7849(3) 0.81985(17) 0.0158(7) Uani 1 1 d . . . . .
C38 C 0.8192(3) 0.7471(3) 0.79976(18) 0.0164(7) Uani 1 1 d . . . . .
H38 H 0.875331 0.681551 0.759932 0.020 Uiso 1 1 calc R U . . .
C15 C 0.6874(3) 0.2821(3) 0.58460(17) 0.0159(7) Uani 1 1 d . . . . .
H15A H 0.609041 0.297886 0.564624 0.019 Uiso 1 1 calc R U . . .
H15B H 0.724376 0.349457 0.566164 0.019 Uiso 1 1 calc R U . . .
C45 C 0.6390(3) 0.2936(3) 0.67303(17) 0.0134(6) Uani 1 1 d . . . . .
C19 C 0.7635(3) 0.2694(3) 0.70497(17) 0.0130(6) Uani 1 1 d . . . . .
H19 H 0.731633 0.266283 0.761850 0.016 Uiso 1 1 calc R U . . .
C5 C 0.3911(3) 0.4628(3) 0.80696(17) 0.0148(6) Uani 1 1 d . . . . .
C37 C 0.8778(3) 0.8049(3) 0.83767(18) 0.0171(7) Uani 1 1 d . . . . .
H37 H 0.973647 0.777214 0.823045 0.021 Uiso 1 1 calc R U . . .
C34 C 0.8013(3) 0.9016(3) 0.89605(18) 0.0187(7) Uani 1 1 d . . . . .
C42 C 0.8112(3) 0.4759(3) 0.81532(18) 0.0158(7) Uani 1 1 d . . . . .
H42 H 0.753400 0.526884 0.861207 0.019 Uiso 1 1 calc R U . . .
C28 C 0.3248(3) 0.8662(3) 0.68932(18) 0.0190(7) Uani 1 1 d . . . . .
C26 C 0.7187(3) 0.6334(3) 0.51730(17) 0.0160(7) Uani 1 1 d . . . . .
C18 C 0.8713(3) 0.1325(3) 0.67230(18) 0.0172(7) Uani 1 1 d . . . . .
H18 H 0.951503 0.115005 0.691683 0.021 Uiso 1 1 calc R U . . .
C16 C 0.7966(3) 0.1477(3) 0.55325(18) 0.0192(7) Uani 1 1 d . . . . .
H16 H 0.826659 0.144553 0.495980 0.023 Uiso 1 1 calc R U . . .
C10 C 0.4841(3) 0.4120(3) 0.86007(17) 0.0169(7) Uani 1 1 d . . . . .
H10A H 0.540183 0.318652 0.846701 0.020 Uiso 1 1 calc R U . . .
H10B H 0.545576 0.459254 0.852590 0.020 Uiso 1 1 calc R U . . .
C4 C 0.2935(3) 0.3897(3) 0.82079(18) 0.0183(7) Uani 1 1 d . . . . .
H4A H 0.231212 0.423755 0.788477 0.022 Uiso 1 1 calc R U . . .
H4B H 0.346450 0.296282 0.805734 0.022 Uiso 1 1 calc R U . . .
C2 C 0.2105(3) 0.4062(3) 0.90564(19) 0.0225(7) Uani 1 1 d . . . . .
H2 H 0.150141 0.356529 0.913443 0.027 Uiso 1 1 calc R U . . .
C9 C 0.3026(3) 0.6065(3) 0.83072(18) 0.0189(7) Uani 1 1 d . . . . .
H9A H 0.361331 0.656768 0.823007 0.023 Uiso 1 1 calc R U . . .
H9B H 0.241616 0.640316 0.797670 0.023 Uiso 1 1 calc R U . . .
C21 C 0.9800(3) 0.3144(3) 0.68387(19) 0.0196(7) Uani 1 1 d . . . . .
H21 H 1.043085 0.271775 0.636776 0.023 Uiso 1 1 calc R U . . .
C14 C 0.8144(3) 0.0265(3) 0.6978(2) 0.0221(7) Uani 1 1 d . . . . .
H14A H 0.885886 -0.059828 0.678471 0.027 Uiso 1 1 calc R U . . .
H14B H 0.784868 0.028699 0.754487 0.027 Uiso 1 1 calc R U . . .
C36 C 0.6016(3) 0.8802(3) 0.87977(19) 0.0228(7) Uani 1 1 d . . . . .
H36 H 0.505919 0.905771 0.896103 0.027 Uiso 1 1 calc R U . . .
C17 C 0.9177(3) 0.1249(3) 0.58446(18) 0.0197(7) Uani 1 1 d . . . . .
H17A H 0.988998 0.038515 0.565002 0.024 Uiso 1 1 calc R U . . .
H17B H 0.956300 0.191379 0.566599 0.024 Uiso 1 1 calc R U . . .
C12 C 0.6946(3) 0.0486(3) 0.66677(19) 0.0219(7) Uani 1 1 d . . . . .
H12 H 0.656898 -0.019591 0.684355 0.026 Uiso 1 1 calc R U . . .
C43 C 0.9347(3) 0.3898(3) 0.8144(2) 0.0225(7) Uani 1 1 d . . . . .
H43 H 0.961770 0.375387 0.860135 0.027 Uiso 1 1 calc R U . . .
C11 C 0.5859(3) 0.1826(3) 0.69828(18) 0.0173(7) Uani 1 1 d . . . . .
H11A H 0.556549 0.184792 0.754957 0.021 Uiso 1 1 calc R U . . .
H11B H 0.506178 0.197481 0.679855 0.021 Uiso 1 1 calc R U . . .
C32 C 0.8668(4) 0.9670(3) 0.9350(2) 0.0236(8) Uani 1 1 d . . . . .
H32 H 0.967054 0.922513 0.912537 0.028 Uiso 1 1 calc R U . . .
C7 C 0.2175(3) 0.6255(3) 0.91490(18) 0.0218(7) Uani 1 1 d . . . . .
H7 H 0.161420 0.719808 0.928518 0.026 Uiso 1 1 calc R U . . .
C6 C 0.3983(3) 0.4312(3) 0.94457(18) 0.0228(8) Uani 1 1 d . . . . .
H6 H 0.459714 0.398561 0.978126 0.027 Uiso 1 1 calc R U . . .
C3 C 0.3066(3) 0.3550(3) 0.95606(19) 0.0251(8) Uani 1 1 d . . . . .
H3A H 0.253334 0.364459 1.010594 0.030 Uiso 1 1 calc R U . . .
H3B H 0.362389 0.261763 0.942153 0.030 Uiso 1 1 calc R U . . .
C23 C 1.0262(3) 0.3190(3) 0.7429(2) 0.0244(8) Uani 1 1 d . . . . .
H23 H 1.120029 0.275478 0.738277 0.029 Uiso 1 1 calc R U . . .
C1 C 0.1243(3) 0.5496(3) 0.9278(2) 0.0259(8) Uani 1 1 d . . . . .
H1A H 0.070633 0.561067 0.982308 0.031 Uiso 1 1 calc R U . . .
H1B H 0.060792 0.582914 0.896179 0.031 Uiso 1 1 calc R U . . .
C13 C 0.7395(4) 0.0425(3) 0.5792(2) 0.0247(8) Uani 1 1 d . . . . .
H13A H 0.661463 0.056725 0.559320 0.030 Uiso 1 1 calc R U . . .
H13B H 0.809810 -0.044001 0.558942 0.030 Uiso 1 1 calc R U . . .
C29 C 0.2095(3) 0.9300(3) 0.7624(2) 0.0268(8) Uani 1 1 d . . . . .
H29A H 0.187447 0.862693 0.793184 0.040 Uiso 1 1 calc R U . . .
H29B H 0.129385 0.988746 0.748311 0.040 Uiso 1 1 calc R U . . .
H29C H 0.238287 0.979171 0.792165 0.040 Uiso 1 1 calc R U . . .
C35 C 0.6608(3) 0.9384(3) 0.91600(19) 0.0245(8) Uani 1 1 d . . . . .
H35 H 0.604801 1.004964 0.955325 0.029 Uiso 1 1 calc R U . . .
C8 C 0.3130(4) 0.5759(3) 0.96523(18) 0.0248(8) Uani 1 1 d . . . . .
H8A H 0.259840 0.589289 1.019912 0.030 Uiso 1 1 calc R U . . .
H8B H 0.373119 0.624805 0.957155 0.030 Uiso 1 1 calc R U . . .
C25 C 0.8337(4) 0.5131(3) 0.4717(2) 0.0288(8) Uani 1 1 d . . . . .
H25A H 0.879815 0.456822 0.506449 0.043 Uiso 1 1 calc R U . . .
H25B H 0.898448 0.539645 0.432878 0.043 Uiso 1 1 calc R U . . .
H25C H 0.796444 0.465800 0.446425 0.043 Uiso 1 1 calc R U . . .
C27 C 0.2768(4) 0.7929(4) 0.6424(2) 0.0280(8) Uani 1 1 d . . . . .
H27A H 0.346595 0.758197 0.593547 0.042 Uiso 1 1 calc R U . . .
H27B H 0.192755 0.852288 0.632500 0.042 Uiso 1 1 calc R U . . .
H27C H 0.260446 0.721304 0.671065 0.042 Uiso 1 1 calc R U . . .
C22 C 0.7754(4) 0.7043(4) 0.5589(2) 0.0309(9) Uani 1 1 d . . . . .
H22A H 0.701331 0.780715 0.588624 0.046 Uiso 1 1 calc R U . . .
H22B H 0.840974 0.731667 0.521390 0.046 Uiso 1 1 calc R U . . .
H22C H 0.820339 0.646197 0.593489 0.046 Uiso 1 1 calc R U . . .
C24 C 0.6503(4) 0.7203(4) 0.4618(2) 0.0358(9) Uani 1 1 d . . . . .
H24A H 0.617799 0.671629 0.434114 0.054 Uiso 1 1 calc R U . . .
H24B H 0.715672 0.749093 0.425096 0.054 Uiso 1 1 calc R U . . .
H24C H 0.573616 0.796018 0.490427 0.054 Uiso 1 1 calc R U . . .
C30 C 0.3609(4) 0.9717(4) 0.6427(2) 0.0362(9) Uani 1 1 d . . . . .
H30A H 0.388773 1.019913 0.673646 0.054 Uiso 1 1 calc R U . . .
H30B H 0.281708 1.031208 0.628088 0.054 Uiso 1 1 calc R U . . .
H30C H 0.435481 0.931501 0.596403 0.054 Uiso 1 1 calc R U . . .
C33 C 0.8364(5) 0.9488(6) 1.0202(2) 0.0560(14) Uani 1 1 d . . . . .
H33A H 0.739303 0.994512 1.044885 0.084 Uiso 1 1 calc R U . . .
H33B H 0.887888 0.984126 1.042232 0.084 Uiso 1 1 calc R U . . .
H33C H 0.862460 0.856168 1.028784 0.084 Uiso 1 1 calc R U . . .
C31 C 0.8300(6) 1.1088(4) 0.9167(3) 0.0588(15) Uani 1 1 d . . . . .
H31A H 0.854866 1.114837 0.860991 0.088 Uiso 1 1 calc R U . . .
H31B H 0.879248 1.146545 0.938986 0.088 Uiso 1 1 calc R U . . .
H31C H 0.732329 1.156363 0.938358 0.088 Uiso 1 1 calc R U . . .

loop_
_atom_site_aniso_label
_atom_site_aniso_U_11
_atom_site_aniso_U_22
_atom_site_aniso_U_33
_atom_site_aniso_U_23
_atom_site_aniso_U_13
_atom_site_aniso_U_12
P1 0.0108(4) 0.0127(4) 0.0104(4) -0.0002(3) -0.0033(3) -0.0062(3)
Si1 0.0101(4) 0.0100(4) 0.0106(4) 0.0003(3) -0.0045(3) -0.0042(3)
N2 0.0121(13) 0.0098(12) 0.0145(13) -0.0004(10) -0.0037(10) -0.0014(10)
N1 0.0158(13) 0.0170(13) 0.0136(13) -0.0010(10) -0.0041(11) -0.0106(11)
C40 0.0161(16) 0.0155(15) 0.0117(15) -0.0006(12) -0.0042(12) -0.0070(13)
C46 0.0105(15) 0.0134(15) 0.0119(15) 0.0004(11) -0.0030(12) -0.0065(12)
C41 0.0134(15) 0.0081(14) 0.0158(15) -0.0038(11) -0.0012(12) -0.0036(12)
C44 0.0134(15) 0.0191(15) 0.0068(14) 0.0034(11) -0.0036(12) -0.0120(13)
C20 0.0128(15) 0.0137(15) 0.0137(15) 0.0012(12) -0.0041(12) -0.0066(12)
C39 0.0191(16) 0.0139(15) 0.0167(16) 0.0022(12) -0.0062(13) -0.0081(13)
C38 0.0175(16) 0.0113(15) 0.0179(16) -0.0007(12) -0.0037(13) -0.0034(13)
C15 0.0197(17) 0.0181(16) 0.0128(16) -0.0029(12) -0.0060(13) -0.0089(13)
C45 0.0130(15) 0.0130(15) 0.0155(15) -0.0003(12) -0.0047(12) -0.0058(12)
C19 0.0147(16) 0.0139(15) 0.0110(15) 0.0004(12) -0.0029(12) -0.0065(13)
C5 0.0100(15) 0.0198(16) 0.0103(15) 0.0006(12) 0.0027(12) -0.0051(13)
C37 0.0120(15) 0.0175(16) 0.0240(17) 0.0041(13) -0.0081(13) -0.0061(13)
C34 0.0207(17) 0.0181(16) 0.0215(17) 0.0015(13) -0.0099(14) -0.0091(14)
C42 0.0189(17) 0.0162(15) 0.0167(16) -0.0001(12) -0.0070(13) -0.0099(13)
C28 0.0160(16) 0.0164(16) 0.0211(17) 0.0041(13) -0.0091(14) -0.0001(13)
C26 0.0155(16) 0.0185(16) 0.0137(15) 0.0030(12) 0.0001(13) -0.0095(13)
C18 0.0170(16) 0.0134(15) 0.0187(17) 0.0005(12) -0.0055(13) -0.0027(13)
C16 0.0246(18) 0.0178(16) 0.0139(16) -0.0043(13) -0.0031(13) -0.0077(14)
C10 0.0135(16) 0.0230(17) 0.0143(16) 0.0011(13) -0.0051(13) -0.0060(13)
C4 0.0157(16) 0.0250(17) 0.0187(17) 0.0041(13) -0.0046(13) -0.0133(14)
C2 0.0162(17) 0.0312(19) 0.0238(18) 0.0083(15) -0.0028(14) -0.0158(15)
C9 0.0184(17) 0.0217(17) 0.0154(16) 0.0035(13) -0.0037(13) -0.0074(14)
C21 0.0121(16) 0.0170(16) 0.0258(18) -0.0001(13) -0.0003(13) -0.0050(13)
C14 0.0269(19) 0.0115(15) 0.0234(18) -0.0004(13) -0.0039(15) -0.0046(14)
C36 0.0122(16) 0.0317(19) 0.0215(18) -0.0094(14) -0.0021(13) -0.0060(14)
C17 0.0158(16) 0.0128(15) 0.0223(17) -0.0041(13) 0.0009(13) -0.0006(13)
C12 0.0288(19) 0.0122(15) 0.0287(19) 0.0030(13) -0.0058(15) -0.0139(14)
C43 0.0268(19) 0.0224(17) 0.0270(19) 0.0065(14) -0.0203(15) -0.0103(15)
C11 0.0196(17) 0.0147(15) 0.0189(16) -0.0002(12) -0.0052(13) -0.0081(13)
C32 0.0214(18) 0.0255(18) 0.0277(19) -0.0041(15) -0.0096(15) -0.0105(15)
C7 0.0199(17) 0.0223(17) 0.0169(17) -0.0005(13) 0.0011(14) -0.0054(14)
C6 0.0198(17) 0.039(2) 0.0116(16) 0.0052(14) -0.0064(14) -0.0118(15)
C3 0.0233(19) 0.0293(19) 0.0172(17) 0.0102(14) -0.0015(14) -0.0082(15)
C23 0.0135(17) 0.0201(17) 0.040(2) 0.0012(15) -0.0111(15) -0.0044(14)
C1 0.0155(17) 0.033(2) 0.0218(18) 0.0049(15) 0.0002(14) -0.0054(15)
C13 0.032(2) 0.0137(16) 0.0290(19) -0.0081(14) -0.0098(16) -0.0076(15)
C29 0.0196(18) 0.0242(18) 0.032(2) -0.0003(15) -0.0110(15) -0.0007(15)
C35 0.0208(18) 0.0284(19) 0.0225(18) -0.0105(14) -0.0047(14) -0.0071(15)
C8 0.0284(19) 0.034(2) 0.0109(16) -0.0038(14) 0.0014(14) -0.0153(16)
C25 0.0239(19) 0.0290(19) 0.0249(19) 0.0032(15) 0.0061(15) -0.0104(16)
C27 0.0238(19) 0.033(2) 0.0247(19) -0.0006(15) -0.0165(15) -0.0009(16)
C22 0.035(2) 0.037(2) 0.028(2) 0.0008(16) -0.0010(16) -0.0270(18)
C24 0.028(2) 0.044(2) 0.032(2) 0.0209(18) -0.0070(17) -0.0136(18)
C30 0.033(2) 0.027(2) 0.040(2) 0.0154(17) -0.0106(18) -0.0032(17)
C33 0.054(3) 0.112(4) 0.029(2) -0.004(2) -0.018(2) -0.055(3)
C31 0.072(3) 0.029(2) 0.100(4) -0.001(2) -0.058(3) -0.022(2)

loop_
_atom_type_symbol
_atom_type_description
_atom_type_scat_dispersion_real
_atom_type_scat_dispersion_imag
_atom_type_scat_source
C C 0.0137 0.0067 'International Tables Vol C Tables 4.2.6.8 and 6.1.1.4'
H H 0.0000 0.0000 'International Tables Vol C Tables 4.2.6.8 and 6.1.1.4'
N N 0.0241 0.0134 'International Tables Vol C Tables 4.2.6.8 and 6.1.1.4'
P P 0.2543 0.3332 'International Tables Vol C Tables 4.2.6.8 and 6.1.1.4'
Si Si 0.2153 0.2529 'International Tables Vol C Tables 4.2.6.8 and 6.1.1.4'

loop_
_geom_angle_atom_site_label_1
_geom_angle_atom_site_label_2
_geom_angle_atom_site_label_3
_geom_angle
_geom_angle_site_symmetry_1
_geom_angle_site_symmetry_3
_geom_angle_publ_flag
C45 P1 Si1 103.82(10) . . ?
C5 P1 Si1 108.73(10) . . ?
C5 P1 C45 109.74(13) . . ?
N2 Si1 P1 117.71(9) . . ?
N2 Si1 C44 91.46(12) . . ?
N1 Si1 P1 102.04(9) . . ?
N1 Si1 N2 114.47(12) . . ?
N1 Si1 C44 122.18(13) . . ?
C44 Si1 P1 109.93(9) . . ?
C41 N2 Si1 109.14(19) . . ?
C41 N2 C28 118.3(2) . . ?
C28 N2 Si1 131.9(2) . . ?
Si1 N1 H1 113.3 . . ?
C26 N1 Si1 133.5(2) . . ?
C26 N1 H1 113.3 . . ?
C41 C40 C44 111.9(3) . . ?
C41 C40 C39 119.7(3) . . ?
C44 C40 C39 127.2(3) . . ?
C44 C46 C20 120.8(3) . . ?
C44 C46 C42 123.0(3) . . ?
C42 C46 C20 116.2(2) . . ?
N2 C41 H41 119.9 . . ?
C40 C41 N2 120.2(3) . . ?
C40 C41 H41 119.9 . . ?
C40 C44 Si1 107.1(2) . . ?
C46 C44 Si1 122.7(2) . . ?
C46 C44 C40 128.8(3) . . ?
C46 C20 H20 107.6 . . ?
C46 C20 C19 116.0(2) . . ?
C19 C20 H20 107.6 . . ?
C21 C20 C46 107.0(2) . . ?
C21 C20 H20 107.6 . . ?
C21 C20 C19 110.7(2) . . ?
C38 C39 C40 121.7(3) . . ?
C36 C39 C40 121.4(3) . . ?
C36 C39 C38 116.8(3) . . ?
C39 C38 H38 119.7 . . ?
C37 C38 C39 120.6(3) . . ?
C37 C38 H38 119.7 . . ?
H15A C15 H15B 107.9 . . ?
C45 C15 H15A 109.2 . . ?
C45 C15 H15B 109.2 . . ?
C16 C15 H15A 109.2 . . ?
C16 C15 H15B 109.2 . . ?
C16 C15 C45 111.9(2) . . ?
C15 C45 P1 105.1(2) . . ?
C15 C45 C19 109.3(2) . . ?
C15 C45 C11 106.6(2) . . ?
C19 C45 P1 122.5(2) . . ?
C11 C45 P1 104.2(2) . . ?
C11 C45 C19 108.1(2) . . ?
C20 C19 H19 107.4 . . ?
C45 C19 C20 116.2(2) . . ?
C45 C19 H19 107.4 . . ?
C18 C19 C20 110.8(2) . . ?
C18 C19 C45 107.3(2) . . ?
C18 C19 H19 107.4 . . ?
C10 C5 P1 116.9(2) . . ?
C10 C5 C4 108.8(2) . . ?
C4 C5 P1 108.1(2) . . ?
C9 C5 P1 107.5(2) . . ?
C9 C5 C10 108.3(2) . . ?
C9 C5 C4 106.8(2) . . ?
C38 C37 H37 118.8 . . ?
C34 C37 C38 122.4(3) . . ?
C34 C37 H37 118.8 . . ?
C37 C34 C32 121.7(3) . . ?
C37 C34 C35 116.7(3) . . ?
C35 C34 C32 121.6(3) . . ?
C46 C42 H42 119.4 . . ?
C43 C42 C46 121.2(3) . . ?
C43 C42 H42 119.4 . . ?
N2 C28 C29 110.3(3) . . ?
N2 C28 C27 108.7(3) . . ?
N2 C28 C30 110.1(3) . . ?
C27 C28 C29 108.8(3) . . ?
C30 C28 C29 109.0(3) . . ?
C30 C28 C27 109.9(3) . . ?
N1 C26 C25 109.5(2) . . ?
N1 C26 C22 109.2(3) . . ?
N1 C26 C24 109.3(3) . . ?
C22 C26 C25 109.6(3) . . ?
C22 C26 C24 110.8(3) . . ?
C24 C26 C25 108.4(3) . . ?
C19 C18 H18 108.8 . . ?
C14 C18 C19 111.2(3) . . ?
C14 C18 H18 108.8 . . ?
C17 C18 C19 111.1(2) . . ?
C17 C18 H18 108.8 . . ?
C17 C18 C14 108.2(3) . . ?
C15 C16 H16 109.6 . . ?
C15 C16 C17 108.6(2) . . ?
C17 C16 H16 109.6 . . ?
C13 C16 C15 109.9(3) . . ?
C13 C16 H16 109.6 . . ?
C13 C16 C17 109.5(3) . . ?
C5 C10 H10A 109.6 . . ?
C5 C10 H10B 109.6 . . ?
H10A C10 H10B 108.1 . . ?
C6 C10 C5 110.3(2) . . ?
C6 C10 H10A 109.6 . . ?
C6 C10 H10B 109.6 . . ?
C5 C4 H4A 109.5 . . ?
C5 C4 H4B 109.5 . . ?
H4A C4 H4B 108.1 . . ?
C2 C4 C5 110.9(3) . . ?
C2 C4 H4A 109.5 . . ?
C2 C4 H4B 109.5 . . ?
C4 C2 H2 109.5 . . ?
C3 C2 C4 109.7(3) . . ?
C3 C2 H2 109.5 . . ?
C1 C2 C4 109.4(3) . . ?
C1 C2 H2 109.5 . . ?
C1 C2 C3 109.4(3) . . ?
C5 C9 H9A 109.3 . . ?
C5 C9 H9B 109.3 . . ?
H9A C9 H9B 108.0 . . ?
C7 C9 C5 111.5(3) . . ?
C7 C9 H9A 109.3 . . ?
C7 C9 H9B 109.3 . . ?
C20 C21 H21 118.7 . . ?
C23 C21 C20 122.7(3) . . ?
C23 C21 H21 118.7 . . ?
C18 C14 H14A 109.7 . . ?
C18 C14 H14B 109.7 . . ?
H14A C14 H14B 108.2 . . ?
C12 C14 C18 109.8(3) . . ?
C12 C14 H14A 109.7 . . ?
C12 C14 H14B 109.7 . . ?
C39 C36 H36 119.0 . . ?
C35 C36 C39 122.1(3) . . ?
C35 C36 H36 119.0 . . ?
C18 C17 C16 109.7(3) . . ?
C18 C17 H17A 109.7 . . ?
C18 C17 H17B 109.7 . . ?
C16 C17 H17A 109.7 . . ?
C16 C17 H17B 109.7 . . ?
H17A C17 H17B 108.2 . . ?
C14 C12 H12 109.5 . . ?
C14 C12 C11 108.1(3) . . ?
C14 C12 C13 110.2(3) . . ?
C11 C12 H12 109.5 . . ?
C13 C12 H12 109.5 . . ?
C13 C12 C11 110.0(3) . . ?
C42 C43 H43 120.4 . . ?
C42 C43 C23 119.2(3) . . ?
C23 C43 H43 120.4 . . ?
C45 C11 H11A 109.2 . . ?
C45 C11 H11B 109.2 . . ?
C12 C11 C45 112.0(3) . . ?
C12 C11 H11A 109.2 . . ?
C12 C11 H11B 109.2 . . ?
H11A C11 H11B 107.9 . . ?
C34 C32 H32 106.8 . . ?
C34 C32 C31 111.2(3) . . ?
C33 C32 C34 111.9(3) . . ?
C33 C32 H32 106.8 . . ?
C33 C32 C31 112.8(4) . . ?
C31 C32 H32 106.8 . . ?
C9 C7 H7 109.5 . . ?
C9 C7 C1 110.1(3) . . ?
C1 C7 H7 109.5 . . ?
C8 C7 C9 108.7(3) . . ?
C8 C7 H7 109.5 . . ?
C8 C7 C1 109.6(3) . . ?
C10 C6 H6 109.3 . . ?
C3 C6 C10 109.2(3) . . ?
C3 C6 H6 109.3 . . ?
C3 C6 C8 110.3(3) . . ?
C8 C6 C10 109.4(3) . . ?
C8 C6 H6 109.3 . . ?
C2 C3 H3A 109.8 . . ?
C2 C3 H3B 109.8 . . ?
C6 C3 C2 109.5(3) . . ?
C6 C3 H3A 109.8 . . ?
C6 C3 H3B 109.8 . . ?
H3A C3 H3B 108.2 . . ?
C21 C23 C43 120.5(3) . . ?
C21 C23 H23 119.7 . . ?
C43 C23 H23 119.7 . . ?
C2 C1 C7 109.2(3) . . ?
C2 C1 H1A 109.8 . . ?
C2 C1 H1B 109.8 . . ?
C7 C1 H1A 109.8 . . ?
C7 C1 H1B 109.8 . . ?
H1A C1 H1B 108.3 . . ?
C16 C13 H13A 109.9 . . ?
C16 C13 H13B 109.9 . . ?
C12 C13 C16 108.8(2) . . ?
C12 C13 H13A 109.9 . . ?
C12 C13 H13B 109.9 . . ?
H13A C13 H13B 108.3 . . ?
C28 C29 H29A 109.5 . . ?
C28 C29 H29B 109.5 . . ?
C28 C29 H29C 109.5 . . ?
H29A C29 H29B 109.5 . . ?
H29A C29 H29C 109.5 . . ?
H29B C29 H29C 109.5 . . ?
C34 C35 H35 119.3 . . ?
C36 C35 C34 121.4(3) . . ?
C36 C35 H35 119.3 . . ?
C7 C8 C6 109.4(3) . . ?
C7 C8 H8A 109.8 . . ?
C7 C8 H8B 109.8 . . ?
C6 C8 H8A 109.8 . . ?
C6 C8 H8B 109.8 . . ?
H8A C8 H8B 108.2 . . ?
C26 C25 H25A 109.5 . . ?
C26 C25 H25B 109.5 . . ?
C26 C25 H25C 109.5 . . ?
H25A C25 H25B 109.5 . . ?
H25A C25 H25C 109.5 . . ?
H25B C25 H25C 109.5 . . ?
C28 C27 H27A 109.5 . . ?
C28 C27 H27B 109.5 . . ?
C28 C27 H27C 109.5 . . ?
H27A C27 H27B 109.5 . . ?
H27A C27 H27C 109.5 . . ?
H27B C27 H27C 109.5 . . ?
C26 C22 H22A 109.5 . . ?
C26 C22 H22B 109.5 . . ?
C26 C22 H22C 109.5 . . ?
H22A C22 H22B 109.5 . . ?
H22A C22 H22C 109.5 . . ?
H22B C22 H22C 109.5 . . ?
C26 C24 H24A 109.5 . . ?
C26 C24 H24B 109.5 . . ?
C26 C24 H24C 109.5 . . ?
H24A C24 H24B 109.5 . . ?
H24A C24 H24C 109.5 . . ?
H24B C24 H24C 109.5 . . ?
C28 C30 H30A 109.5 . . ?
C28 C30 H30B 109.5 . . ?
C28 C30 H30C 109.5 . . ?
H30A C30 H30B 109.5 . . ?
H30A C30 H30C 109.5 . . ?
H30B C30 H30C 109.5 . . ?
C32 C33 H33A 109.5 . . ?
C32 C33 H33B 109.5 . . ?
C32 C33 H33C 109.5 . . ?
H33A C33 H33B 109.5 . . ?
H33A C33 H33C 109.5 . . ?
H33B C33 H33C 109.5 . . ?
C32 C31 H31A 109.5 . . ?
C32 C31 H31B 109.5 . . ?
C32 C31 H31C 109.5 . . ?
H31A C31 H31B 109.5 . . ?
H31A C31 H31C 109.5 . . ?
H31B C31 H31C 109.5 . . ?

loop_
_geom_bond_atom_site_label_1
_geom_bond_atom_site_label_2
_geom_bond_distance
_geom_bond_site_symmetry_2
_geom_bond_publ_flag
P1 Si1 2.2761(11) . ?
P1 C45 1.924(3) . ?
P1 C5 1.909(3) . ?
Si1 N2 1.783(2) . ?
Si1 N1 1.710(3) . ?
Si1 C44 1.878(3) . ?
N2 C41 1.381(4) . ?
N2 C28 1.494(4) . ?
N1 H1 0.8800 . ?
N1 C26 1.484(4) . ?
C40 C41 1.373(4) . ?
C40 C44 1.473(4) . ?
C40 C39 1.480(4) . ?
C46 C44 1.362(4) . ?
C46 C20 1.536(4) . ?
C46 C42 1.458(4) . ?
C41 H41 0.9500 . ?
C20 H20 1.0000 . ?
C20 C19 1.583(4) . ?
C20 C21 1.535(4) . ?
C39 C38 1.404(4) . ?
C39 C36 1.397(4) . ?
C38 H38 0.9500 . ?
C38 C37 1.392(4) . ?
C15 H15A 0.9900 . ?
C15 H15B 0.9900 . ?
C15 C45 1.543(4) . ?
C15 C16 1.537(4) . ?
C45 C19 1.578(4) . ?
C45 C11 1.562(4) . ?
C19 H19 1.0000 . ?
C19 C18 1.557(4) . ?
C5 C10 1.548(4) . ?
C5 C4 1.552(4) . ?
C5 C9 1.537(4) . ?
C37 H37 0.9500 . ?
C37 C34 1.387(5) . ?
C34 C32 1.522(4) . ?
C34 C35 1.397(5) . ?
C42 H42 0.9500 . ?
C42 C43 1.341(5) . ?
C28 C29 1.536(5) . ?
C28 C27 1.532(5) . ?
C28 C30 1.529(5) . ?
C26 C25 1.529(5) . ?
C26 C22 1.519(5) . ?
C26 C24 1.524(5) . ?
C18 H18 1.0000 . ?
C18 C14 1.538(4) . ?
C18 C17 1.533(4) . ?
C16 H16 1.0000 . ?
C16 C17 1.538(5) . ?
C16 C13 1.532(5) . ?
C10 H10A 0.9900 . ?
C10 H10B 0.9900 . ?
C10 C6 1.541(4) . ?
C4 H4A 0.9900 . ?
C4 H4B 0.9900 . ?
C4 C2 1.540(4) . ?
C2 H2 1.0000 . ?
C2 C3 1.535(5) . ?
C2 C1 1.525(5) . ?
C9 H9A 0.9900 . ?
C9 H9B 0.9900 . ?
C9 C7 1.534(4) . ?
C21 H21 0.9500 . ?
C21 C23 1.328(5) . ?
C14 H14A 0.9900 . ?
C14 H14B 0.9900 . ?
C14 C12 1.524(5) . ?
C36 H36 0.9500 . ?
C36 C35 1.381(5) . ?
C17 H17A 0.9900 . ?
C17 H17B 0.9900 . ?
C12 H12 1.0000 . ?
C12 C11 1.533(4) . ?
C12 C13 1.528(5) . ?
C43 H43 0.9500 . ?
C43 C23 1.450(5) . ?
C11 H11A 0.9900 . ?
C11 H11B 0.9900 . ?
C32 H32 1.0000 . ?
C32 C33 1.515(5) . ?
C32 C31 1.523(5) . ?
C7 H7 1.0000 . ?
C7 C1 1.535(5) . ?
C7 C8 1.527(5) . ?
C6 H6 1.0000 . ?
C6 C3 1.526(5) . ?
C6 C8 1.532(5) . ?
C3 H3A 0.9900 . ?
C3 H3B 0.9900 . ?
C23 H23 0.9500 . ?
C1 H1A 0.9900 . ?
C1 H1B 0.9900 . ?
C13 H13A 0.9900 . ?
C13 H13B 0.9900 . ?
C29 H29A 0.9800 . ?
C29 H29B 0.9800 . ?
C29 H29C 0.9800 . ?
C35 H35 0.9500 . ?
C8 H8A 0.9900 . ?
C8 H8B 0.9900 . ?
C25 H25A 0.9800 . ?
C25 H25B 0.9800 . ?
C25 H25C 0.9800 . ?
C27 H27A 0.9800 . ?
C27 H27B 0.9800 . ?
C27 H27C 0.9800 . ?
C22 H22A 0.9800 . ?
C22 H22B 0.9800 . ?
C22 H22C 0.9800 . ?
C24 H24A 0.9800 . ?
C24 H24B 0.9800 . ?
C24 H24C 0.9800 . ?
C30 H30A 0.9800 . ?
C30 H30B 0.9800 . ?
C30 H30C 0.9800 . ?
C33 H33A 0.9800 . ?
C33 H33B 0.9800 . ?
C33 H33C 0.9800 . ?
C31 H31A 0.9800 . ?
C31 H31B 0.9800 . ?
C31 H31C 0.9800 . ?

loop_
_geom_torsion_atom_site_label_1
_geom_torsion_atom_site_label_2
_geom_torsion_atom_site_label_3
_geom_torsion_atom_site_label_4
_geom_torsion
_geom_torsion_site_symmetry_1
_geom_torsion_site_symmetry_2
_geom_torsion_site_symmetry_3
_geom_torsion_site_symmetry_4
_geom_torsion_publ_flag
P1 Si1 N2 C41 118.12(18) . . . . ?
P1 Si1 N2 C28 -71.5(3) . . . . ?
P1 Si1 N1 C26 -158.2(3) . . . . ?
P1 Si1 C44 C40 -123.19(18) . . . . ?
P1 Si1 C44 C46 44.1(3) . . . . ?
P1 C45 C19 C20 -56.6(3) . . . . ?
P1 C45 C19 C18 178.8(2) . . . . ?
P1 C45 C11 C12 168.0(2) . . . . ?
P1 C5 C10 C6 179.2(2) . . . . ?
P1 C5 C4 C2 -175.1(2) . . . . ?
P1 C5 C9 C7 174.6(2) . . . . ?
Si1 N2 C41 C40 -5.7(3) . . . . ?
Si1 N2 C28 C29 135.8(3) . . . . ?
Si1 N2 C28 C27 16.6(4) . . . . ?
Si1 N2 C28 C30 -103.9(3) . . . . ?
Si1 N1 C26 C25 119.8(3) . . . . ?
Si1 N1 C26 C22 -0.3(4) . . . . ?
Si1 N1 C26 C24 -121.6(3) . . . . ?
N2 Si1 N1 C26 73.5(3) . . . . ?
N2 Si1 C44 C40 -2.9(2) . . . . ?
N2 Si1 C44 C46 164.4(3) . . . . ?
N1 Si1 N2 C41 -122.0(2) . . . . ?
N1 Si1 N2 C28 48.4(3) . . . . ?
N1 Si1 C44 C40 117.4(2) . . . . ?
N1 Si1 C44 C46 -75.2(3) . . . . ?
C40 C39 C38 C37 174.8(3) . . . . ?
C40 C39 C36 C35 -173.6(3) . . . . ?
C46 C20 C19 C45 86.6(3) . . . . ?
C46 C20 C19 C18 -150.6(3) . . . . ?
C46 C20 C21 C23 30.4(4) . . . . ?
C46 C42 C43 C23 4.5(5) . . . . ?
C41 N2 C28 C29 -54.6(4) . . . . ?
C41 N2 C28 C27 -173.7(3) . . . . ?
C41 N2 C28 C30 65.8(4) . . . . ?
C41 C40 C44 Si1 0.5(3) . . . . ?
C41 C40 C44 C46 -165.8(3) . . . . ?
C41 C40 C39 C38 -136.8(3) . . . . ?
C41 C40 C39 C36 38.9(4) . . . . ?
C44 Si1 N2 C41 4.6(2) . . . . ?
C44 Si1 N2 C28 175.0(3) . . . . ?
C44 Si1 N1 C26 -35.1(3) . . . . ?
C44 C40 C41 N2 3.4(4) . . . . ?
C44 C40 C39 C38 29.4(5) . . . . ?
C44 C40 C39 C36 -154.9(3) . . . . ?
C44 C46 C20 C19 -96.6(3) . . . . ?
C44 C46 C20 C21 139.3(3) . . . . ?
C44 C46 C42 C43 -153.6(3) . . . . ?
C20 C46 C44 Si1 26.3(4) . . . . ?
C20 C46 C44 C40 -169.3(3) . . . . ?
C20 C46 C42 C43 25.5(4) . . . . ?
C20 C19 C18 C14 171.8(2) . . . . ?
C20 C19 C18 C17 -67.6(3) . . . . ?
C20 C21 C23 C43 -3.8(5) . . . . ?
C39 C40 C41 N2 171.6(3) . . . . ?
C39 C40 C44 Si1 -166.7(3) . . . . ?
C39 C40 C44 C46 27.0(5) . . . . ?
C39 C38 C37 C34 -0.3(5) . . . . ?
C39 C36 C35 C34 -2.2(6) . . . . ?
C38 C39 C36 C35 2.3(5) . . . . ?
C38 C37 C34 C32 -177.8(3) . . . . ?
C38 C37 C34 C35 0.5(5) . . . . ?
C15 C45 C19 C20 66.9(3) . . . . ?
C15 C45 C19 C18 -57.7(3) . . . . ?
C15 C45 C11 C12 57.1(3) . . . . ?
C15 C16 C17 C18 59.1(3) . . . . ?
C15 C16 C13 C12 -59.7(3) . . . . ?
C45 C15 C16 C17 -59.2(3) . . . . ?
C45 C15 C16 C13 60.6(3) . . . . ?
C45 C19 C18 C14 -60.4(3) . . . . ?
C45 C19 C18 C17 60.2(3) . . . . ?
C19 C20 C21 C23 -96.8(4) . . . . ?
C19 C45 C11 C12 -60.3(3) . . . . ?
C19 C18 C14 C12 62.1(3) . . . . ?
C19 C18 C17 C16 -61.9(3) . . . . ?
C5 C10 C6 C3 60.8(3) . . . . ?
C5 C10 C6 C8 -60.0(3) . . . . ?
C5 C4 C2 C3 -58.5(3) . . . . ?
C5 C4 C2 C1 61.5(3) . . . . ?
C5 C9 C7 C1 -59.7(3) . . . . ?
C5 C9 C7 C8 60.3(3) . . . . ?
C37 C34 C32 C33 -120.2(4) . . . . ?
C37 C34 C32 C31 112.6(4) . . . . ?
C37 C34 C35 C36 0.7(5) . . . . ?
C42 C46 C44 Si1 -154.6(2) . . . . ?
C42 C46 C44 C40 9.8(5) . . . . ?
C42 C46 C20 C19 84.2(3) . . . . ?
C42 C46 C20 C21 -39.8(3) . . . . ?
C42 C43 C23 C21 -16.2(5) . . . . ?
C28 N2 C41 C40 -177.6(3) . . . . ?
C18 C14 C12 C11 -59.7(3) . . . . ?
C18 C14 C12 C13 60.6(3) . . . . ?
C16 C15 C45 P1 -167.5(2) . . . . ?
C16 C15 C45 C19 59.3(3) . . . . ?
C16 C15 C45 C11 -57.3(3) . . . . ?
C10 C5 C4 C2 57.0(3) . . . . ?
C10 C5 C9 C7 -58.3(3) . . . . ?
C10 C6 C3 C2 -61.3(4) . . . . ?
C10 C6 C8 C7 61.3(3) . . . . ?
C4 C5 C10 C6 -58.0(3) . . . . ?
C4 C5 C9 C7 58.7(3) . . . . ?
C4 C2 C3 C6 60.2(4) . . . . ?
C4 C2 C1 C7 -59.5(3) . . . . ?
C9 C5 C10 C6 57.6(3) . . . . ?
C9 C5 C4 C2 -59.6(3) . . . . ?
C9 C7 C1 C2 58.7(4) . . . . ?
C9 C7 C8 C6 -60.8(3) . . . . ?
C21 C20 C19 C45 -151.3(3) . . . . ?
C21 C20 C19 C18 -28.5(3) . . . . ?
C14 C18 C17 C16 60.4(3) . . . . ?
C14 C12 C11 C45 60.5(3) . . . . ?
C14 C12 C13 C16 -59.7(3) . . . . ?
C36 C39 C38 C37 -1.1(5) . . . . ?
C17 C18 C14 C12 -60.2(3) . . . . ?
C17 C16 C13 C12 59.5(3) . . . . ?
C11 C45 C19 C20 -177.5(2) . . . . ?
C11 C45 C19 C18 57.9(3) . . . . ?
C11 C12 C13 C16 59.5(3) . . . . ?
C32 C34 C35 C36 179.0(3) . . . . ?
C3 C2 C1 C7 60.6(3) . . . . ?
C3 C6 C8 C7 -58.9(3) . . . . ?
C1 C2 C3 C6 -59.8(3) . . . . ?
C1 C7 C8 C6 59.6(3) . . . . ?
C13 C16 C17 C18 -60.9(3) . . . . ?
C13 C12 C11 C45 -59.9(3) . . . . ?
C35 C34 C32 C33 61.5(5) . . . . ?
C35 C34 C32 C31 -65.6(5) . . . . ?
C8 C7 C1 C2 -60.9(3) . . . . ?
C8 C6 C3 C2 58.9(3) . . . . ?
